data_1543297
loop_
_publ_author_name
'Scott, Hayley S.'
'Ogiwara, Naoki'
'Chen, Kai-Jie'
'Madden, David G.'
'Pham, Tony'
'Forrest, Katherine'
'Space, Brian'
'Horike, Satoshi'
'Perry IV, John J.'
'Kitagawa, Susumu'
'Zaworotko, Michael J.'

_publ_section_title
;
 Crystal engineering of a family of hybrid ultramicroporous materials
 based upon interpenetration and dichromate linkers
;
_journal_issue 8
_journal_name_full 'Chem. Sci.'
_journal_page_first 5470
_journal_paper_doi 10.1039/C6SC01385F
_journal_volume 7
_journal_year 2016
_chemical_formula_sum 'C20 H16 Cr2 N8 O7 Zn'
_chemical_formula_weight 649.78
_chemical_name_systematic
; 
 ? 
;
_space_group_IT_number 2
_symmetry_cell_setting triclinic
_symmetry_space_group_name_Hall '-P 1'
_symmetry_space_group_name_H-M 'P -1'
_atom_sites_solution_hydrogens geom
_atom_sites_solution_primary direct
_atom_sites_solution_secondary difmap
_audit_creation_method SHELXL-97
_audit_update_record
;
2016-03-15 deposited with the CCDC.
2016-05-10 downloaded from the CCDC.
;
_cell_angle_alpha 85.51(3)
_cell_angle_beta 80.23(3)
_cell_angle_gamma 83.94(3)
_cell_formula_units_Z 2
_cell_length_a 8.7822(18)
_cell_length_b 13.270(3)
_cell_length_c 13.278(3)
_cell_measurement_reflns_used 4.881
_cell_measurement_temperature 173(2)
_cell_measurement_theta_max 27.4816
_cell_measurement_theta_min 3.0369
_cell_volume 1513.6(6)
_computing_cell_refinement 'CrystalClear (Rigaku Inc., 2008)'
_computing_data_collection 'CrystalClear (Rigaku Inc., 2008)'
_computing_data_reduction 'CrystalClear (Rigaku Inc., 2008)'
_computing_structure_refinement 'SHELXL-97 (Sheldrick, 1997)'
_computing_structure_solution 'SHELXS-97 (Sheldrick, 1990)'
_diffrn_ambient_temperature 173(2)
_diffrn_detector_area_resol_mean 28.5714
_diffrn_measured_fraction_theta_full 0.991
_diffrn_measured_fraction_theta_max 0.991
_diffrn_measurement_device_type CCD
_diffrn_measurement_method dtprofit.ref
_diffrn_radiation_monochromator Confocal
_diffrn_radiation_source 'Rotating Anode'
_diffrn_radiation_type MoK\a
_diffrn_radiation_wavelength 0.71073
_diffrn_reflns_av_R_equivalents 0.0261
_diffrn_reflns_av_sigmaI/netI 0.0283
_diffrn_reflns_limit_h_max 11
_diffrn_reflns_limit_h_min -11
_diffrn_reflns_limit_k_max 16
_diffrn_reflns_limit_k_min -17
_diffrn_reflns_limit_l_max 17
_diffrn_reflns_limit_l_min -17
_diffrn_reflns_number 18101
_diffrn_reflns_theta_full 27.49
_diffrn_reflns_theta_max 27.49
_diffrn_reflns_theta_min 3.04
_exptl_absorpt_coefficient_mu 1.539
_exptl_absorpt_correction_T_max 1.000
_exptl_absorpt_correction_T_min 0.8552
_exptl_absorpt_correction_type multi-scan
_exptl_absorpt_process_details SADABS
_exptl_crystal_colour Yellow
_exptl_crystal_density_diffrn 1.426
_exptl_crystal_density_method 'not measured'
_exptl_crystal_description Block
_exptl_crystal_F_000 652
_exptl_crystal_size_max 0.2
_exptl_crystal_size_mid 0.2
_exptl_crystal_size_min 0.2
_platon_squeeze_details
;
;
_refine_diff_density_max 1.663
_refine_diff_density_min -0.948
_refine_diff_density_rms 0.095
_refine_ls_extinction_method none
_refine_ls_goodness_of_fit_ref 1.060
_refine_ls_hydrogen_treatment constr
_refine_ls_matrix_type full
_refine_ls_number_parameters 343
_refine_ls_number_reflns 6889
_refine_ls_number_restraints 0
_refine_ls_restrained_S_all 1.060
_refine_ls_R_factor_all 0.0471
_refine_ls_R_factor_gt 0.0425
_refine_ls_shift/su_max 0.000
_refine_ls_shift/su_mean 0.000
_refine_ls_structure_factor_coef Fsqd
_refine_ls_weighting_details 'calc w=1/[\s^2^(Fo^2^)+(0.0565P)^2^+1.9076P] where P=(Fo^2^+2Fc^2^)/3'
_refine_ls_weighting_scheme calc
_refine_ls_wR_factor_gt 0.1086
_refine_ls_wR_factor_ref 0.1121
_reflns_number_gt 6106
_reflns_number_total 6889
_reflns_threshold_expression >2sigma(I)
_cod_data_source_file c6sc01385f2.cif
_cod_data_source_block dicro3zni
_cod_depositor_comments
;
The following automatic conversions were performed:

'_symmetry_cell_setting' value 'Triclinic' changed to 'triclinic'
according to
/usr/data/users/saulius/crontab/automatic-downloads/rss-feeds/RSC/lib/dictionaries/cif_core.dic
dictionary named 'cif_core.dic' version 2.4.2 from 2011-04-26.

Automatic conversion script
Id: cif_fix_values 4268 2015-11-12 08:31:59Z antanas 

 Adding full bibliography for 1543294--1543297.cif.
;
_cod_original_cell_volume 1513.6(5)
_cod_original_sg_symbol_H-M P-1
_cod_database_code 1543297

loop_
_symmetry_equiv_pos_as_xyz
'x, y, z'
'-x, -y, -z'

loop_
_atom_site_label
_atom_site_type_symbol
_atom_site_fract_x
_atom_site_fract_y
_atom_site_fract_z
_atom_site_U_iso_or_equiv
_atom_site_adp_type
_atom_site_occupancy
_atom_site_symmetry_multiplicity
_atom_site_calc_flag
_atom_site_refinement_flags
Zn1 Zn 0.24882(3) 0.19494(2) 0.237825(19) 0.01676(9) Uani 1 1 d .
Cr1 Cr 0.66255(5) 0.12934(3) 0.13893(3) 0.02395(11) Uani 1 1 d .
O1 O 0.4893(2) 0.16884(15) 0.19629(14) 0.0252(4) Uani 1 1 d .
N1 N 0.2608(3) 0.35702(17) 0.23254(17) 0.0248(5) Uani 1 1 d .
C1 C 0.3941(4) 0.3947(3) 0.2377(4) 0.0508(10) Uani 1 1 d .
H1 H 0.4826 0.3486 0.2447 0.061 Uiso 1 1 calc R
Cr2 Cr 0.83135(5) 0.18208(5) 0.31850(3) 0.03502(14) Uani 1 1 d .
O2 O 0.6575(3) 0.03001(19) 0.07945(19) 0.0461(6) Uani 1 1 d .
N2 N 0.3036(3) 0.6714(2) 0.2205(3) 0.0446(7) Uani 1 1 d .
C2 C 0.4096(5) 0.4976(3) 0.2335(4) 0.0665(13) Uani 1 1 d .
H2 H 0.5075 0.5214 0.2351 0.080 Uiso 1 1 calc R
O3 O 0.7297(3) 0.2168(2) 0.05792(18) 0.0468(6) Uani 1 1 d .
N3 N 0.1966(3) 0.7205(2) 0.2707(2) 0.0372(6) Uani 1 1 d .
C3 C 0.2837(4) 0.5637(2) 0.2270(3) 0.0401(7) Uani 1 1 d .
O4 O 0.7873(2) 0.09809(17) 0.23141(18) 0.0372(5) Uani 1 1 d .
N4 N 0.2359(2) 1.03445(16) 0.24794(16) 0.0210(4) Uani 1 1 d .
C4 C 0.1429(4) 0.5278(3) 0.2263(3) 0.0439(8) Uani 1 1 d .
H4 H 0.0517 0.5730 0.2252 0.053 Uiso 1 1 calc R
O5 O 0.8242(4) 0.1221(4) 0.4275(2) 0.0958(14) Uani 1 1 d .
N5 N 0.2239(2) 0.20742(16) 0.07808(15) 0.0199(4) Uani 1 1 d .
C5 C 0.1375(4) 0.4227(2) 0.2273(3) 0.0373(7) Uani 1 1 d .
H5 H 0.0413 0.3974 0.2241 0.045 Uiso 1 1 calc R
O6 O 0.7068(3) 0.2778(3) 0.3261(3) 0.0807(12) Uani 1 1 d .
N6 N 0.1945(3) 0.2017(2) -0.23380(17) 0.0321(5) Uani 1 1 d .
C6 C 0.2160(4) 0.8277(2) 0.2590(2) 0.0307(6) Uani 1 1 d .
O7 O 1.0050(2) 0.21691(17) 0.27828(15) 0.0306(4) Uani 1 1 d .
N7 N 0.3222(3) 0.1945(2) -0.29218(17) 0.0320(5) Uani 1 1 d .
C7 C 0.2892(3) 0.8757(2) 0.1695(2) 0.0279(6) Uani 1 1 d .
H7 H 0.3325 0.8385 0.1115 0.033 Uiso 1 1 calc R
N8 N 0.2780(2) 0.19343(17) -0.60239(15) 0.0204(4) Uani 1 1 d .
C8 C 0.2968(3) 0.9793(2) 0.1678(2) 0.0251(5) Uani 1 1 d .
H8 H 0.3472 1.0129 0.1074 0.030 Uiso 1 1 calc R
C9 C 0.1528(4) 0.8838(2) 0.3418(2) 0.0387(7) Uani 1 1 d .
H9 H 0.1013 0.8524 0.4031 0.046 Uiso 1 1 calc R
C10 C 0.1666(4) 0.9867(2) 0.3332(2) 0.0313(6) Uani 1 1 d .
H10 H 0.1250 1.0254 0.3904 0.038 Uiso 1 1 calc R
C11 C 0.3321(3) 0.2473(2) 0.00709(19) 0.0246(5) Uani 1 1 d .
H11 H 0.4140 0.2765 0.0292 0.030 Uiso 1 1 calc R
C12 C 0.3302(3) 0.2479(2) -0.0970(2) 0.0286(6) Uani 1 1 d .
H12 H 0.4090 0.2765 -0.1454 0.034 Uiso 1 1 calc R
C13 C 0.2097(3) 0.2056(2) -0.12857(19) 0.0271(6) Uani 1 1 d .
C14 C 0.0935(3) 0.1679(3) -0.0562(2) 0.0318(6) Uani 1 1 d .
H14 H 0.0071 0.1421 -0.0765 0.038 Uiso 1 1 calc R
C15 C 0.1057(3) 0.1685(2) 0.04660(19) 0.0259(5) Uani 1 1 d .
H15 H 0.0280 0.1404 0.0964 0.031 Uiso 1 1 calc R
C16 C 0.3030(3) 0.1957(2) -0.39740(19) 0.0274(6) Uani 1 1 d .
C17 C 0.4184(3) 0.1451(3) -0.4643(2) 0.0324(6) Uani 1 1 d .
H17 H 0.5080 0.1113 -0.4411 0.039 Uiso 1 1 calc R
C18 C 0.4005(3) 0.1449(2) -0.56594(19) 0.0269(6) Uani 1 1 d .
H18 H 0.4785 0.1087 -0.6116 0.032 Uiso 1 1 calc R
C19 C 0.1774(3) 0.2488(2) -0.4344(2) 0.0298(6) Uani 1 1 d .
H19 H 0.0987 0.2862 -0.3904 0.036 Uiso 1 1 calc R
C20 C 0.1700(3) 0.2457(2) -0.53723(19) 0.0271(6) Uani 1 1 d .
H20 H 0.0844 0.2822 -0.5631 0.032 Uiso 1 1 calc R

loop_
_atom_site_aniso_label
_atom_site_aniso_U_11
_atom_site_aniso_U_22
_atom_site_aniso_U_33
_atom_site_aniso_U_23
_atom_site_aniso_U_13
_atom_site_aniso_U_12
Zn1 0.01827(15) 0.02081(15) 0.01177(13) -0.00295(10) -0.00218(10) -0.00343(10)
Cr1 0.0171(2) 0.0337(2) 0.0214(2) -0.00819(17) -0.00110(15) -0.00232(17)
O1 0.0182(8) 0.0370(11) 0.0204(9) -0.0060(8) -0.0021(7) -0.0017(7)
N1 0.0303(12) 0.0209(11) 0.0243(11) -0.0038(8) -0.0069(9) -0.0014(9)
C1 0.0379(18) 0.0253(15) 0.095(3) -0.0064(17) -0.0245(19) -0.0051(13)
Cr2 0.0166(2) 0.0683(4) 0.0217(2) -0.0121(2) -0.00143(16) -0.0067(2)
O2 0.0444(14) 0.0516(14) 0.0460(14) -0.0291(12) -0.0092(11) 0.0010(11)
N2 0.0398(15) 0.0321(14) 0.0601(19) -0.0026(13) -0.0003(13) -0.0081(12)
C2 0.044(2) 0.0307(18) 0.132(4) -0.007(2) -0.028(2) -0.0110(16)
O3 0.0366(13) 0.0643(16) 0.0364(12) 0.0064(11) 0.0041(10) -0.0147(11)
N3 0.0423(15) 0.0321(13) 0.0363(14) -0.0046(11) -0.0005(11) -0.0069(11)
C3 0.0409(17) 0.0288(15) 0.0499(19) -0.0054(13) -0.0017(14) -0.0075(13)
O4 0.0272(10) 0.0414(12) 0.0467(13) -0.0071(10) -0.0173(9) 0.0010(9)
N4 0.0250(11) 0.0211(10) 0.0178(10) -0.0037(8) -0.0016(8) -0.0071(8)
C4 0.0421(18) 0.0306(16) 0.058(2) -0.0039(15) -0.0093(16) 0.0042(14)
O5 0.075(2) 0.193(4) 0.0241(13) 0.0217(19) -0.0060(13) -0.063(3)
N5 0.0198(10) 0.0275(11) 0.0129(9) -0.0022(8) -0.0025(7) -0.0033(8)
C5 0.0331(16) 0.0270(15) 0.0513(19) -0.0013(13) -0.0081(13) 0.0000(12)
O6 0.0299(13) 0.109(3) 0.113(3) -0.076(2) -0.0240(15) 0.0215(15)
N6 0.0279(12) 0.0542(16) 0.0144(10) -0.0036(10) -0.0044(9) -0.0027(11)
C6 0.0390(16) 0.0227(13) 0.0324(14) -0.0010(11) -0.0074(12) -0.0096(11)
O7 0.0197(9) 0.0460(12) 0.0270(10) -0.0101(9) -0.0014(7) -0.0047(8)
N7 0.0296(12) 0.0522(16) 0.0144(10) -0.0050(10) -0.0053(9) 0.0004(11)
C7 0.0331(14) 0.0240(13) 0.0262(13) -0.0060(10) -0.0030(11) -0.0012(11)
N8 0.0210(10) 0.0276(11) 0.0130(9) -0.0040(8) -0.0020(7) -0.0031(8)
C8 0.0282(13) 0.0261(13) 0.0207(12) -0.0040(10) -0.0006(10) -0.0046(10)
C9 0.059(2) 0.0330(16) 0.0245(14) 0.0002(12) 0.0012(13) -0.0221(15)
C10 0.0455(17) 0.0292(14) 0.0201(12) -0.0050(10) 0.0013(11) -0.0155(12)
C11 0.0245(13) 0.0341(14) 0.0163(11) 0.0004(10) -0.0040(9) -0.0085(11)
C12 0.0250(13) 0.0436(16) 0.0168(12) 0.0025(11) -0.0017(10) -0.0078(12)
C13 0.0243(13) 0.0442(16) 0.0125(11) -0.0030(10) -0.0047(9) 0.0013(11)
C14 0.0232(13) 0.0564(19) 0.0179(12) -0.0058(12) -0.0047(10) -0.0082(12)
C15 0.0198(12) 0.0436(16) 0.0150(11) -0.0052(10) -0.0023(9) -0.0047(11)
C16 0.0265(13) 0.0442(16) 0.0123(11) -0.0036(10) -0.0030(9) -0.0051(12)
C17 0.0263(14) 0.0521(18) 0.0172(12) -0.0020(12) -0.0044(10) 0.0053(13)
C18 0.0246(13) 0.0392(15) 0.0158(11) -0.0043(10) -0.0019(9) 0.0010(11)
C19 0.0282(14) 0.0433(16) 0.0165(12) -0.0075(11) -0.0009(10) 0.0025(12)
C20 0.0265(13) 0.0376(15) 0.0170(12) -0.0071(10) -0.0055(10) 0.0049(11)

loop_
_atom_type_symbol
_atom_type_description
_atom_type_scat_dispersion_real
_atom_type_scat_dispersion_imag
_atom_type_scat_source
C C 0.0033 0.0016 'International Tables Vol C Tables 4.2.6.8 and 6.1.1.4'
H H 0.0000 0.0000 'International Tables Vol C Tables 4.2.6.8 and 6.1.1.4'
N N 0.0061 0.0033 'International Tables Vol C Tables 4.2.6.8 and 6.1.1.4'
O O 0.0106 0.0060 'International Tables Vol C Tables 4.2.6.8 and 6.1.1.4'
Cr Cr 0.3209 0.6236 'International Tables Vol C Tables 4.2.6.8 and 6.1.1.4'
Zn Zn 0.2839 1.4301 'International Tables Vol C Tables 4.2.6.8 and 6.1.1.4'

loop_
_geom_angle_atom_site_label_1
_geom_angle_atom_site_label_2
_geom_angle_atom_site_label_3
_geom_angle
_geom_angle_site_symmetry_1
_geom_angle_site_symmetry_3
O1 Zn1 O7 178.24(8) . 1_455
O1 Zn1 N4 88.71(9) . 1_545
O7 Zn1 N4 89.67(9) 1_455 1_545
O1 Zn1 N1 91.70(9) . .
O7 Zn1 N1 89.94(9) 1_455 .
N4 Zn1 N1 178.29(8) 1_545 .
O1 Zn1 N5 89.94(8) . .
O7 Zn1 N5 89.46(8) 1_455 .
N4 Zn1 N5 92.16(9) 1_545 .
N1 Zn1 N5 89.50(9) . .
O1 Zn1 N8 89.44(8) . 1_556
O7 Zn1 N8 91.28(8) 1_455 1_556
N4 Zn1 N8 91.82(9) 1_545 1_556
N1 Zn1 N8 86.52(9) . 1_556
N5 Zn1 N8 175.96(8) . 1_556
O2 Cr1 O3 108.75(14) . .
O2 Cr1 O1 110.84(12) . .
O3 Cr1 O1 109.63(12) . .
O2 Cr1 O4 108.05(12) . .
O3 Cr1 O4 110.01(12) . .
O1 Cr1 O4 109.54(10) . .
Cr1 O1 Zn1 163.32(11) . .
C5 N1 C1 117.3(3) . .
C5 N1 Zn1 122.2(2) . .
C1 N1 Zn1 120.5(2) . .
N1 C1 C2 123.2(3) . .
O6 Cr2 O5 109.6(2) . .
O6 Cr2 O7 110.60(16) . .
O5 Cr2 O7 110.34(15) . .
O6 Cr2 O4 109.64(13) . .
O5 Cr2 O4 107.64(18) . .
O7 Cr2 O4 108.99(11) . .
N3 N2 C3 112.8(3) . .
C3 C2 C1 118.9(3) . .
N2 N3 C6 111.5(3) . .
C2 C3 C4 119.6(3) . .
C2 C3 N2 117.8(3) . .
C4 C3 N2 122.5(3) . .
Cr1 O4 Cr2 125.93(13) . .
C10 N4 C8 118.4(2) . .
C10 N4 Zn1 121.30(18) . 1_565
C8 N4 Zn1 120.27(17) . 1_565
C3 C4 C5 118.1(3) . .
C11 N5 C15 118.3(2) . .
C11 N5 Zn1 120.64(17) . .
C15 N5 Zn1 120.84(17) . .
N1 C5 C4 122.8(3) . .
N7 N6 C13 113.0(2) . .
C9 C6 C7 119.9(3) . .
C9 C6 N3 116.3(3) . .
C7 C6 N3 123.8(3) . .
Cr2 O7 Zn1 155.55(14) . 1_655
N6 N7 C16 111.7(2) . .
C8 C7 C6 117.9(3) . .
C18 N8 C20 118.0(2) . .
C18 N8 Zn1 123.24(17) . 1_554
C20 N8 Zn1 118.78(17) . 1_554
N4 C8 C7 122.7(2) . .
C10 C9 C6 118.2(3) . .
N4 C10 C9 123.0(3) . .
N5 C11 C12 123.1(2) . .
C13 C12 C11 118.0(2) . .
C14 C13 C12 119.6(2) . .
C14 C13 N6 117.0(2) . .
C12 C13 N6 123.4(2) . .
C13 C14 C15 118.7(3) . .
N5 C15 C14 122.2(2) . .
C17 C16 C19 119.5(2) . .
C17 C16 N7 118.0(2) . .
C19 C16 N7 122.5(2) . .
C16 C17 C18 118.5(3) . .
N8 C18 C17 122.7(2) . .
C20 C19 C16 118.1(2) . .
N8 C20 C19 123.1(2) . .

loop_
_geom_bond_atom_site_label_1
_geom_bond_atom_site_label_2
_geom_bond_distance
_geom_bond_site_symmetry_2
Zn1 O1 2.0890(19) .
Zn1 O7 2.112(2) 1_455
Zn1 N4 2.137(2) 1_545
Zn1 N1 2.160(2) .
Zn1 N5 2.161(2) .
Zn1 N8 2.178(2) 1_556
Cr1 O2 1.597(2) .
Cr1 O3 1.608(2) .
Cr1 O1 1.6343(19) .
Cr1 O4 1.778(2) .
N1 C5 1.324(4) .
N1 C1 1.335(4) .
C1 C2 1.383(5) .
Cr2 O6 1.584(3) .
Cr2 O5 1.591(3) .
Cr2 O7 1.631(2) .
Cr2 O4 1.782(2) .
N2 N3 1.216(4) .
N2 C3 1.453(4) .
C2 C3 1.347(5) .
N3 C6 1.443(4) .
C3 C4 1.373(5) .
N4 C10 1.337(3) .
N4 C8 1.342(3) .
N4 Zn1 2.137(2) 1_565
C4 C5 1.399(4) .
N5 C11 1.340(3) .
N5 C15 1.347(3) .
N6 N7 1.250(3) .
N6 C13 1.431(3) .
C6 C9 1.381(4) .
C6 C7 1.392(4) .
O7 Zn1 2.112(2) 1_655
N7 C16 1.434(3) .
C7 C8 1.382(4) .
N8 C18 1.337(3) .
N8 C20 1.344(3) .
N8 Zn1 2.178(2) 1_554
C9 C10 1.377(4) .
C11 C12 1.385(3) .
C12 C13 1.387(4) .
C13 C14 1.384(4) .
C14 C15 1.388(4) .
C16 C17 1.383(4) .
C16 C19 1.385(4) .
C17 C18 1.385(4) .
C19 C20 1.382(4) .

loop_
_platon_squeeze_void_nr
_platon_squeeze_void_average_x
_platon_squeeze_void_average_y
_platon_squeeze_void_average_z
_platon_squeeze_void_volume
_platon_squeeze_void_count_electrons
_platon_squeeze_void_content
1 -0.016 0.500 0.006 351 55 ' '
